data_1560068
loop_
_publ_author_name
'Rajkumar, Madhu'
'Desiraju, Gautam R.'

_publ_section_title
;
 Quaternary and quinary molecular solids based on structural inequivalence
 and combinatorial approaches: 2-nitroresorcinol and
 4,6-dichlororesorcinol
;
_journal_issue 2
_journal_name_full IUCrJ
_journal_page_first 178
_journal_page_last 185
_journal_paper_doi 10.1107/S2052252520016589
_journal_volume 8
_journal_year 2021
_chemical_formula_sum 'C12 H12 Cl2 N2 O2'
_chemical_formula_weight 287.14
_space_group_crystal_system monoclinic
_space_group_IT_number 14
_space_group_name_Hall '-P 2ybc'
_space_group_name_H-M_alt 'P 1 21/c 1'
_atom_sites_solution_hydrogens geom
_audit_creation_method SHELXL-2018/3
_cell_angle_alpha 90
_cell_angle_beta 110.491(16)
_cell_angle_gamma 90
_cell_formula_units_Z 4
_cell_length_a 8.188(12)
_cell_length_b 15.73(2)
_cell_length_c 11.247(16)
_cell_measurement_reflns_used 3075
_cell_measurement_temperature 150(2)
_cell_measurement_theta_max 27.49
_cell_measurement_theta_min 3.23
_cell_volume 1357(3)
_computing_structure_refinement 'SHELXL-2018/3 (Sheldrick, 2018)'
_computing_structure_solution 'SHELXT 2014/5 (Sheldrick, 2014)'
_diffrn_ambient_temperature 150(2)
_diffrn_measured_fraction_theta_full 0.990
_diffrn_measured_fraction_theta_max 0.987
_diffrn_measurement_device_type 'Rigaku Mercury375R (2x2 bin mode)'
_diffrn_measurement_method 'profile data from \w-scans'
_diffrn_radiation_type MoK\a
_diffrn_radiation_wavelength 0.71075
_diffrn_reflns_av_R_equivalents 0.1147
_diffrn_reflns_av_unetI/netI 0.0888
_diffrn_reflns_Laue_measured_fraction_full 0.990
_diffrn_reflns_Laue_measured_fraction_max 0.987
_diffrn_reflns_limit_h_max 10
_diffrn_reflns_limit_h_min -10
_diffrn_reflns_limit_k_max 20
_diffrn_reflns_limit_k_min -20
_diffrn_reflns_limit_l_max 14
_diffrn_reflns_limit_l_min -12
_diffrn_reflns_number 7471
_diffrn_reflns_point_group_measured_fraction_full 0.990
_diffrn_reflns_point_group_measured_fraction_max 0.987
_diffrn_reflns_theta_full 25.242
_diffrn_reflns_theta_max 27.494
_diffrn_reflns_theta_min 3.232
_diffrn_source 'Sealed Tube'
_exptl_absorpt_coefficient_mu 0.473
_exptl_absorpt_correction_T_max 1.000
_exptl_absorpt_correction_T_min 0.950
_exptl_absorpt_correction_type multi-scan
_exptl_absorpt_process_details 'Jacobson, R. (1998) Private communication'
_exptl_crystal_colour COlorless
_exptl_crystal_density_diffrn 1.406
_exptl_crystal_description Block
_exptl_crystal_F_000 592
_exptl_crystal_size_max 0.410
_exptl_crystal_size_mid 0.200
_exptl_crystal_size_min 0.200
_refine_diff_density_max 0.290
_refine_diff_density_min -0.401
_refine_diff_density_rms 0.066
_refine_ls_extinction_method none
_refine_ls_goodness_of_fit_ref 1.040
_refine_ls_hydrogen_treatment constr
_refine_ls_matrix_type full
_refine_ls_number_parameters 167
_refine_ls_number_reflns 3075
_refine_ls_number_restraints 0
_refine_ls_restrained_S_all 1.040
_refine_ls_R_factor_all 0.0925
_refine_ls_R_factor_gt 0.0666
_refine_ls_shift/su_max 0.000
_refine_ls_shift/su_mean 0.000
_refine_ls_structure_factor_coef Fsqd
_refine_ls_weighting_details 'w=1/[\s^2^(Fo^2^)+(0.1001P)^2^+0.2332P] where P=(Fo^2^+2Fc^2^)/3'
_refine_ls_weighting_scheme calc
_refine_ls_wR_factor_gt 0.1824
_refine_ls_wR_factor_ref 0.2057
_reflns_Friedel_coverage 0.000
_reflns_number_gt 2111
_reflns_number_total 3075
_reflns_threshold_expression 'I > 2\s(I)'
_cod_data_source_file yc5029.cif
_cod_data_source_block 28CRES-DMP
_cod_depositor_comments
;
The following automatic conversions were performed:

data item '_exptl_absorpt_correction_type' value 'Multi-scan' was
changed to 'multi-scan' in accordance with the
/home/data/users/saulius/crontab/automatic-downloads/rss-feeds/IUCr/lib/dictionaries/cif_core.dic
dictionary named 'cif_core.dic' version 2.4.2 last updated on
2011-04-26.

Automatic conversion script
Id: cif_fix_values 7556 2019-12-06 15:28:31Z antanas 

 Adding full bibliography for 1560041--1560072.cif.
;
_cod_original_sg_symbol_H-M 'P 21/c'
_cod_database_code 1560068
_shelx_shelxl_version_number 2018/3
_shelx_space_group_comment
;
The symmetry employed for this shelxl refinement is uniquely defined
by the following loop, which should always be used as a source of
symmetry information in preference to the above space-group names.
They are only intended as comments.
;
_shelx_estimated_absorpt_t_min 0.830
_shelx_estimated_absorpt_t_max 0.911

loop_
_space_group_symop_operation_xyz
'x, y, z'
'-x, y+1/2, -z+1/2'
'-x, -y, -z'
'x, -y-1/2, z-1/2'

loop_
_atom_site_label
_atom_site_type_symbol
_atom_site_fract_x
_atom_site_fract_y
_atom_site_fract_z
_atom_site_U_iso_or_equiv
_atom_site_adp_type
_atom_site_occupancy
_atom_site_site_symmetry_order
_atom_site_calc_flag
_atom_site_refinement_flags_posn
_atom_site_refinement_flags_adp
_atom_site_refinement_flags_occupancy
_atom_site_disorder_assembly
_atom_site_disorder_group
Cl01 Cl 1.09648(11) 0.69449(6) 0.75323(10) 0.0749(3) Uani 1 1 d . . . . .
Cl02 Cl 0.58993(13) 0.71985(7) 0.29686(9) 0.0774(4) Uani 1 1 d . . . . .
O1 O 0.8356(3) 0.59886(16) 0.8224(2) 0.0651(6) Uani 1 1 d . . . . .
H1 H 0.753466 0.587013 0.845110 0.098 Uiso 1 1 calc R U . . .
O2 O 0.3852(3) 0.62137(17) 0.4089(2) 0.0694(7) Uani 1 1 d . . . . .
H2 H 0.326541 0.597031 0.444489 0.104 Uiso 1 1 calc R U . . .
N2 N 0.1360(3) 0.54121(16) 0.4782(3) 0.0532(6) Uani 1 1 d . . . . .
N1 N 0.5952(4) 0.5317(2) 0.9295(3) 0.0687(8) Uani 1 1 d . . . . .
C007 C 0.5471(3) 0.63644(17) 0.4938(3) 0.0462(6) Uani 1 1 d . . . . .
C1 C 0.6066(3) 0.60794(18) 0.6177(3) 0.0492(7) Uani 1 1 d . . . . .
H1A H 0.532392 0.576151 0.646760 0.059 Uiso 1 1 calc R U . . .
C2 C 0.7741(3) 0.62546(17) 0.7000(3) 0.0463(6) Uani 1 1 d . . . . .
C4 C 0.8289(4) 0.70046(17) 0.5320(3) 0.0511(7) Uani 1 1 d . . . . .
H4 H 0.903713 0.731617 0.502717 0.061 Uiso 1 1 calc R U . . .
C5 C 0.6612(4) 0.68367(18) 0.4516(3) 0.0479(6) Uani 1 1 d . . . . .
C7 C -0.0218(4) 0.5365(2) 0.3857(3) 0.0523(7) Uani 1 1 d . . . . .
C3 C 0.8862(4) 0.67152(17) 0.6549(3) 0.0495(7) Uani 1 1 d . . . . .
C10 C 0.6135(4) 0.4497(2) 0.9665(3) 0.0630(9) Uani 1 1 d . . . . .
C8 C 0.1541(4) 0.50547(19) 0.5892(3) 0.0550(7) Uani 1 1 d . . . . .
H8 H 0.262369 0.508976 0.653787 0.066 Uiso 1 1 calc R U . . .
C11 C 0.4842(4) 0.5799(3) 0.9625(3) 0.0700(9) Uani 1 1 d . . . . .
H11 H 0.471294 0.636453 0.936788 0.084 Uiso 1 1 calc R U . . .
C9 C 0.7407(5) 0.3957(3) 0.9327(4) 0.0833(12) Uani 1 1 d . . . . .
H9A H 0.717136 0.399152 0.843048 0.125 Uiso 1 1 calc R U . . .
H9B H 0.729705 0.337703 0.955653 0.125 Uiso 1 1 calc R U . . .
H9C H 0.856969 0.415341 0.977796 0.125 Uiso 1 1 calc R U . . .
C6 C -0.0478(5) 0.5743(3) 0.2602(4) 0.0769(10) Uani 1 1 d . . . . .
H6A H 0.044082 0.614208 0.267707 0.115 Uiso 1 1 calc R U . . .
H6B H -0.158069 0.603112 0.229773 0.115 Uiso 1 1 calc R U . . .
H6C H -0.046107 0.530262 0.201581 0.115 Uiso 1 1 calc R U . . .

loop_
_atom_site_aniso_label
_atom_site_aniso_U_11
_atom_site_aniso_U_22
_atom_site_aniso_U_33
_atom_site_aniso_U_23
_atom_site_aniso_U_13
_atom_site_aniso_U_12
Cl01 0.0432(5) 0.0904(7) 0.0771(6) 0.0048(5) 0.0035(4) -0.0169(4)
Cl02 0.0720(6) 0.1006(7) 0.0555(5) 0.0152(4) 0.0173(4) -0.0257(5)
O1 0.0452(11) 0.0896(16) 0.0557(13) 0.0187(12) 0.0118(10) -0.0021(11)
O2 0.0457(11) 0.1025(19) 0.0541(13) 0.0113(12) 0.0100(10) -0.0255(12)
N2 0.0397(12) 0.0565(14) 0.0656(16) -0.0074(12) 0.0211(11) -0.0104(11)
N1 0.0520(15) 0.107(2) 0.0430(14) 0.0154(15) 0.0119(12) -0.0165(16)
C007 0.0352(13) 0.0503(15) 0.0513(16) -0.0006(12) 0.0131(11) -0.0060(11)
C1 0.0387(13) 0.0541(16) 0.0580(17) 0.0066(13) 0.0211(13) -0.0060(12)
C2 0.0382(13) 0.0493(15) 0.0509(15) 0.0031(12) 0.0150(11) 0.0008(11)
C4 0.0450(15) 0.0500(15) 0.0620(18) -0.0012(13) 0.0232(14) -0.0129(12)
C5 0.0450(15) 0.0492(15) 0.0492(16) 0.0037(12) 0.0161(12) -0.0051(12)
C7 0.0411(14) 0.0565(16) 0.0612(18) -0.0065(14) 0.0203(13) -0.0035(13)
C3 0.0384(14) 0.0476(14) 0.0601(17) -0.0018(13) 0.0142(12) -0.0024(11)
C10 0.0472(16) 0.098(3) 0.0356(15) 0.0067(15) 0.0041(12) -0.0112(16)
C8 0.0395(14) 0.0644(18) 0.0597(18) -0.0087(14) 0.0158(13) -0.0097(13)
C11 0.0543(18) 0.098(3) 0.0543(19) 0.0184(18) 0.0148(15) -0.0105(18)
C9 0.063(2) 0.126(3) 0.055(2) 0.000(2) 0.0142(17) -0.003(2)
C6 0.060(2) 0.098(3) 0.070(2) 0.008(2) 0.0197(18) -0.0089(19)

loop_
_atom_type_symbol
_atom_type_description
_atom_type_scat_dispersion_real
_atom_type_scat_dispersion_imag
_atom_type_scat_source
C C 0.0033 0.0016 'International Tables Vol C Tables 4.2.6.8 and 6.1.1.4'
H H 0.0000 0.0000 'International Tables Vol C Tables 4.2.6.8 and 6.1.1.4'
Cl Cl 0.1484 0.1585 'International Tables Vol C Tables 4.2.6.8 and 6.1.1.4'
N N 0.0061 0.0033 'International Tables Vol C Tables 4.2.6.8 and 6.1.1.4'
O O 0.0106 0.0060 'International Tables Vol C Tables 4.2.6.8 and 6.1.1.4'

loop_
_geom_angle_atom_site_label_1
_geom_angle_atom_site_label_2
_geom_angle_atom_site_label_3
_geom_angle
_geom_angle_site_symmetry_1
_geom_angle_site_symmetry_3
_geom_angle_publ_flag
C2 O1 H1 109.5 . . ?
C007 O2 H2 109.5 . . ?
C8 N2 C7 117.6(2) . . ?
C11 N1 C10 118.2(3) . . ?
O2 C007 C1 124.5(2) . . ?
O2 C007 C5 117.3(3) . . ?
C1 C007 C5 118.3(3) . . ?
C007 C1 C2 121.7(2) . . ?
C007 C1 H1A 119.1 . . ?
C2 C1 H1A 119.1 . . ?
O1 C2 C1 123.0(2) . . ?
O1 C2 C3 118.1(3) . . ?
C1 C2 C3 118.9(3) . . ?
C3 C4 C5 120.5(3) . . ?
C3 C4 H4 119.7 . . ?
C5 C4 H4 119.7 . . ?
C4 C5 C007 120.6(3) . . ?
C4 C5 Cl02 120.4(2) . . ?
C007 C5 Cl02 119.1(2) . . ?
N2 C7 C8 118.6(3) . 3_566 ?
N2 C7 C6 119.6(3) . . ?
C8 C7 C6 121.9(3) 3_566 . ?
C4 C3 C2 120.1(3) . . ?
C4 C3 Cl01 119.2(2) . . ?
C2 C3 Cl01 120.7(3) . . ?
N1 C10 C11 118.2(3) . 3_667 ?
N1 C10 C9 118.6(3) . . ?
C11 C10 C9 123.2(4) 3_667 . ?
N2 C8 C7 123.8(3) . 3_566 ?
N2 C8 H8 118.1 . . ?
C7 C8 H8 118.1 3_566 . ?
N1 C11 C10 123.6(4) . 3_667 ?
N1 C11 H11 118.2 . . ?
C10 C11 H11 118.2 3_667 . ?
C10 C9 H9A 109.5 . . ?
C10 C9 H9B 109.5 . . ?
H9A C9 H9B 109.5 . . ?
C10 C9 H9C 109.5 . . ?
H9A C9 H9C 109.5 . . ?
H9B C9 H9C 109.5 . . ?
C7 C6 H6A 109.5 . . ?
C7 C6 H6B 109.5 . . ?
H6A C6 H6B 109.5 . . ?
C7 C6 H6C 109.5 . . ?
H6A C6 H6C 109.5 . . ?
H6B C6 H6C 109.5 . . ?

loop_
_geom_bond_atom_site_label_1
_geom_bond_atom_site_label_2
_geom_bond_distance
_geom_bond_site_symmetry_2
_geom_bond_publ_flag
Cl01 C3 1.727(4) . ?
Cl02 C5 1.727(4) . ?
O1 C2 1.356(4) . ?
O1 H1 0.8200 . ?
O2 C007 1.356(4) . ?
O2 H2 0.8200 . ?
N2 C8 1.330(4) . ?
N2 C7 1.347(4) . ?
N1 C11 1.332(5) . ?
N1 C10 1.347(5) . ?
C007 C1 1.380(5) . ?
C007 C5 1.400(4) . ?
C1 C2 1.388(4) . ?
C1 H1A 0.9300 . ?
C2 C3 1.397(4) . ?
C4 C3 1.373(5) . ?
C4 C5 1.380(4) . ?
C4 H4 0.9300 . ?
C7 C8 1.379(4) 3_566 ?
C7 C6 1.477(5) . ?
C10 C11 1.393(4) 3_667 ?
C10 C9 1.492(5) . ?
C8 H8 0.9300 . ?
C11 H11 0.9300 . ?
C9 H9A 0.9600 . ?
C9 H9B 0.9600 . ?
C9 H9C 0.9600 . ?
C6 H6A 0.9600 . ?
C6 H6B 0.9600 . ?
C6 H6C 0.9600 . ?
